data_2202798
loop_
_publ_author_name
'Hong Li'
'Duan-Jun Xu'
'Kai-Liang Yin'

_publ_section_title
;
 Sodium <i>cis</i>-bis(iminodiacetato-\k^3^<i>N,O,O</i>')chromate(III)
 sesquihydrate
;
_journal_issue 8
_journal_name_full 'Acta Crystallographica Section E'
_journal_page_first m671
_journal_page_last m673
_journal_paper_doi 10.1107/S1600536803016246
_journal_volume 59
_journal_year 2003
_chemical_formula_iupac 'Na [Cr (C4 H5 N O4)2], 1.5H2 O'
_chemical_formula_moiety 'Na +, C8 H10 Cr N2 O8 -, 1.5(H2 O)'
_chemical_formula_sum 'C8 H13 Cr N2 Na O9.5'
_chemical_formula_weight 364.20
_chemical_name_systematic
;
 ?
;
_space_group_IT_number 14
_symmetry_cell_setting monoclinic
_symmetry_space_group_name_Hall '-P 2ybc'
_symmetry_space_group_name_H-M 'P 1 21/c 1'
_atom_sites_solution_hydrogens geom
_atom_sites_solution_primary direct
_atom_sites_solution_secondary difmap
_audit_creation_method SHELXL-97
_cell_angle_alpha 90.00
_cell_angle_beta 90.742(2)
_cell_angle_gamma 90.00
_cell_formula_units_Z 8
_cell_length_a 15.5805(15)
_cell_length_b 16.8464(16)
_cell_length_c 10.2030(12)
_cell_measurement_reflns_used 10968
_cell_measurement_temperature 295(2)
_cell_measurement_theta_max 54.0
_cell_measurement_theta_min 2.8
_cell_volume 2677.8(5)
_computing_cell_refinement PROCESS-AUTO
_computing_data_collection 'PROCESS-AUTO (Rigaku Corporation, 1998)'
_computing_data_reduction 'CrystalStructure (Rigaku/MSC and Rigaku, 2002)'
_computing_molecular_graphics 'ORTEP-3 for Windows (Farrugia, 1997)'
_computing_publication_material 'WinGX (Farrugia, 1999)'
_computing_structure_refinement 'SHELXL-97 (Sheldrick, 1997)'
_computing_structure_solution 'SIR92 (Altomare et al., 1993)'
_diffrn_ambient_temperature 295(2)
_diffrn_detector_area_resol_mean 10.00
_diffrn_measured_fraction_theta_full 1.00
_diffrn_measured_fraction_theta_max 1.00
_diffrn_measurement_device_type 'Rigaku R-AXIS RAPID'
_diffrn_measurement_method \w
_diffrn_radiation_monochromator graphite
_diffrn_radiation_source 'fine-focus sealed tube'
_diffrn_radiation_type MoK\a
_diffrn_radiation_wavelength 0.71073
_diffrn_reflns_av_R_equivalents 0.0167
_diffrn_reflns_av_sigmaI/netI 0.0270
_diffrn_reflns_limit_h_max 20
_diffrn_reflns_limit_h_min -20
_diffrn_reflns_limit_k_max 21
_diffrn_reflns_limit_k_min -21
_diffrn_reflns_limit_l_max 13
_diffrn_reflns_limit_l_min -13
_diffrn_reflns_number 11982
_diffrn_reflns_theta_full 27.5
_diffrn_reflns_theta_max 27.5
_diffrn_reflns_theta_min 1.31
_diffrn_standards_decay_% 0
_diffrn_standards_interval_count 0
_diffrn_standards_interval_time 0
_diffrn_standards_number 0
_exptl_absorpt_coefficient_mu 0.939
_exptl_absorpt_correction_T_max 0.900
_exptl_absorpt_correction_T_min 0.702
_exptl_absorpt_correction_type multi-scan
_exptl_absorpt_process_details '(ABSCOR; Higashi, 1995)'
_exptl_crystal_colour purple
_exptl_crystal_density_diffrn 1.807
_exptl_crystal_density_method 'not measured'
_exptl_crystal_description plate
_exptl_crystal_F_000 1488
_exptl_crystal_size_max 0.38
_exptl_crystal_size_mid 0.33
_exptl_crystal_size_min 0.11
_refine_diff_density_max 0.27
_refine_diff_density_min -0.42
_refine_ls_extinction_method none
_refine_ls_goodness_of_fit_ref 0.977
_refine_ls_hydrogen_treatment constr
_refine_ls_matrix_type full
_refine_ls_number_parameters 388
_refine_ls_number_reflns 6141
_refine_ls_number_restraints 0
_refine_ls_restrained_S_all 0.977
_refine_ls_R_factor_all 0.044
_refine_ls_R_factor_gt 0.029
_refine_ls_shift/su_max 0.001
_refine_ls_shift/su_mean 0.000
_refine_ls_structure_factor_coef Fsqd
_refine_ls_weighting_details 'calc w = 1/[\s^2^(Fo^2^)+(0.0467P)^2^] where P = (Fo^2^+2Fc^2^)/3'
_refine_ls_weighting_scheme calc
_refine_ls_wR_factor_gt 0.071
_refine_ls_wR_factor_ref 0.075
_reflns_number_gt 4824
_reflns_number_total 6141
_reflns_threshold_expression I>2\s(I)
_cod_data_source_file ob6279.cif
_cod_data_source_block I
_cod_depositor_comments
;
The following automatic conversions were performed:
'_symmetry_cell_setting' value 'Monoclinic' changed to 'monoclinic'
according to '/home/saulius/struct/CIF-dictionaries/cif_core.dic'
dictionary named 'cif_core.dic' version 2.4.1 from 2010-06-29.

Automatic conversion script
Id: cif_fix_enum 1527 2010-12-29 10:47:43Z saulius 

The following automatic conversions were performed:

'_symmetry_cell_setting' value 'Monoclinic' changed to 'monoclinic'
according to /home/saulius/struct/CIF-dictionaries/cif_core.dic
dictionary named 'cif_core.dic' version 2.4.1 from 2010-06-29.

Automatic conversion script
Id: cif_fix_values 1715 2011-07-08 13:25:40Z adriana 
;
_cod_original_sg_symbol_H-M 'P 21/c'
_cod_database_code 2202798
_cod_database_fobs_code 2202798

loop_
_symmetry_equiv_pos_as_xyz
'x, y, z'
'-x, y+1/2, -z+1/2'
'-x, -y, -z'
'x, -y-1/2, z-1/2'

loop_
_atom_site_label
_atom_site_fract_x
_atom_site_fract_y
_atom_site_fract_z
_atom_site_U_iso_or_equiv
_atom_site_adp_type
_atom_site_calc_flag
_atom_site_refinement_flags
_atom_site_occupancy
_atom_site_disorder_assembly
_atom_site_disorder_group
_atom_site_type_symbol
Cr1 0.569912(17) 0.761454(16) 0.47542(2) 0.01886(7) Uani d . 1 . . Cr
Cr2 0.072286(17) 0.755419(16) 0.44966(2) 0.01909(7) Uani d . 1 . . Cr
Na1 0.32647(5) 0.56271(4) 0.70824(7) 0.02759(16) Uani d . 1 . . Na
Na2 0.81206(5) 0.57606(4) 0.24281(7) 0.02938(17) Uani d . 1 . . Na
N11 0.50090(9) 0.68841(9) 0.34859(13) 0.0229(3) Uani d . 1 . . N
H11 0.5315 0.6810 0.2742 0.027 Uiso calc R 1 . . H
N12 0.62573(10) 0.84413(9) 0.35206(13) 0.0244(3) Uani d . 1 . . N
H12 0.5906 0.8521 0.2813 0.029 Uiso calc R 1 . . H
N21 0.00080(10) 0.68971(9) 0.58023(14) 0.0245(3) Uani d . 1 . . N
H21 0.0304 0.6851 0.6573 0.029 Uiso calc R 1 . . H
N22 0.14281(10) 0.82990(9) 0.57148(14) 0.0251(3) Uani d . 1 . . N
H22 0.1109 0.8423 0.6428 0.030 Uiso calc R 1 . . H
O1W 0.27550(11) 0.46250(9) 0.55721(14) 0.0460(4) Uani d . 1 . . O
O2W 0.22222(15) 0.53949(12) 0.32709(19) 0.0771(6) Uani d . 1 . . O
O3W 0.08204(14) 0.46097(12) 0.20083(19) 0.0724(6) Uani d . 1 . . O
O11 0.53413(8) 0.68418(8) 0.60528(11) 0.0275(3) Uani d . 1 . . O
O12 0.46904(9) 0.56974(8) 0.63867(14) 0.0392(3) Uani d . 1 . . O
O13 0.46301(8) 0.82094(8) 0.47778(13) 0.0309(3) Uani d . 1 . . O
O14 0.33731(9) 0.83993(9) 0.37690(14) 0.0418(4) Uani d . 1 . . O
O15 0.67712(8) 0.70361(7) 0.44708(12) 0.0265(3) Uani d . 1 . . O
O16 0.80081(9) 0.70219(8) 0.34152(14) 0.0354(3) Uani d . 1 . . O
O17 0.61902(8) 0.83097(8) 0.61099(11) 0.0284(3) Uani d . 1 . . O
O18 0.67045(10) 0.95159(9) 0.64925(15) 0.0437(4) Uani d . 1 . . O
O22 -0.04167(10) 0.56364(9) 0.30465(15) 0.0428(4) Uani d . 1 . . O
O21 0.02415(8) 0.68003(8) 0.32231(11) 0.0279(3) Uani d . 1 . . O
O23 -0.02747(8) 0.82570(8) 0.45439(12) 0.0300(3) Uani d . 1 . . O
O24 -0.15154(9) 0.85218(9) 0.54951(14) 0.0397(4) Uani d . 1 . . O
O25 0.17376(8) 0.68790(8) 0.46579(12) 0.0281(3) Uani d . 1 . . O
O26 0.30162(9) 0.67233(9) 0.56211(14) 0.0379(3) Uani d . 1 . . O
O27 0.12014(8) 0.82143(7) 0.31209(11) 0.0246(3) Uani d . 1 . . O
O28 0.17737(9) 0.93883(8) 0.27099(13) 0.0328(3) Uani d . 1 . . O
C11 0.49598(11) 0.62060(11) 0.56450(18) 0.0259(4) Uani d . 1 . . C
C12 0.49080(14) 0.61089(11) 0.41689(19) 0.0325(4) Uani d . 1 . . C
H12A 0.5355 0.5748 0.3889 0.039 Uiso calc R 1 . . H
H12B 0.4358 0.5878 0.3927 0.039 Uiso calc R 1 . . H
C13 0.41830(11) 0.72727(12) 0.31454(17) 0.0278(4) Uani d . 1 . . C
H13A 0.3717 0.6903 0.3295 0.033 Uiso calc R 1 . . H
H13B 0.4178 0.7408 0.2221 0.033 Uiso calc R 1 . . H
C14 0.40343(12) 0.80202(12) 0.39452(18) 0.0284(4) Uani d . 1 . . C
C15 0.73269(11) 0.73411(11) 0.36806(16) 0.0244(4) Uani d . 1 . . C
C16 0.70954(12) 0.81294(12) 0.30695(18) 0.0293(4) Uani d . 1 . . C
H16A 0.7541 0.8512 0.3282 0.035 Uiso calc R 1 . . H
H16B 0.7074 0.8070 0.2124 0.035 Uiso calc R 1 . . H
C17 0.63171(15) 0.91842(11) 0.42888(19) 0.0359(5) Uani d . 1 . . C
H17A 0.5800 0.9496 0.4149 0.043 Uiso calc R 1 . . H
H17B 0.6801 0.9495 0.3990 0.043 Uiso calc R 1 . . H
C18 0.64285(12) 0.90063(11) 0.57432(19) 0.0293(4) Uani d . 1 . . C
C21 -0.01051(12) 0.61721(11) 0.37060(19) 0.0282(4) Uani d . 1 . . C
C22 -0.00806(14) 0.61060(11) 0.51900(19) 0.0333(4) Uani d . 1 . . C
H22A -0.0604 0.5856 0.5487 0.040 Uiso calc R 1 . . H
H22B 0.0399 0.5774 0.5459 0.040 Uiso calc R 1 . . H
C23 -0.08273(12) 0.73027(12) 0.60406(17) 0.0281(4) Uani d . 1 . . C
H23A -0.0889 0.7390 0.6974 0.034 Uiso calc R 1 . . H
H23B -0.1293 0.6960 0.5751 0.034 Uiso calc R 1 . . H
C24 -0.08960(12) 0.80881(12) 0.53341(17) 0.0278(4) Uani d . 1 . . C
C25 0.23571(12) 0.71048(12) 0.54399(17) 0.0272(4) Uani d . 1 . . C
C26 0.22227(12) 0.78808(12) 0.61549(17) 0.0280(4) Uani d . 1 . . C
H26A 0.2190 0.7777 0.7088 0.034 Uiso calc R 1 . . H
H26B 0.2713 0.8223 0.6012 0.034 Uiso calc R 1 . . H
C27 0.15843(14) 0.90304(11) 0.49457(18) 0.0325(4) Uani d . 1 . . C
H27A 0.2148 0.9238 0.5172 0.039 Uiso calc R 1 . . H
H27B 0.1162 0.9428 0.5177 0.039 Uiso calc R 1 . . H
C28 0.15351(11) 0.88812(10) 0.34829(17) 0.0236(4) Uani d . 1 . . C
H11W 0.2579 0.4881 0.4758 0.050 Uiso d . 1 . . H
H21W 0.2932 0.4142 0.5589 0.050 Uiso d . 1 . . H
H12W 0.2055 0.5853 0.3550 0.050 Uiso d . 1 . . H
H22W 0.1795 0.5241 0.2696 0.050 Uiso d . 1 . . H
H13W 0.0682 0.4426 0.1242 0.050 Uiso d . 1 . . H
H23W 0.0475 0.5011 0.2119 0.050 Uiso d . 1 . . H

loop_
_atom_site_aniso_label
_atom_site_aniso_U_11
_atom_site_aniso_U_22
_atom_site_aniso_U_33
_atom_site_aniso_U_12
_atom_site_aniso_U_13
_atom_site_aniso_U_23
Cr1 0.01959(14) 0.02027(14) 0.01670(12) -0.00094(11) -0.00006(10) -0.00112(10)
Cr2 0.01922(14) 0.02102(14) 0.01703(12) -0.00188(11) -0.00027(10) 0.00025(10)
Na1 0.0277(4) 0.0232(4) 0.0319(4) -0.0016(3) 0.0024(3) 0.0022(3)
Na2 0.0284(4) 0.0225(4) 0.0372(4) -0.0025(3) 0.0000(3) -0.0021(3)
N11 0.0219(8) 0.0281(8) 0.0187(7) -0.0003(6) 0.0013(6) -0.0011(6)
N12 0.0286(8) 0.0238(8) 0.0206(7) -0.0026(6) -0.0027(6) 0.0010(6)
N21 0.0246(8) 0.0292(8) 0.0197(7) -0.0009(6) -0.0007(6) 0.0031(6)
N22 0.0243(8) 0.0310(8) 0.0199(7) 0.0002(6) 0.0001(6) -0.0046(6)
O1W 0.0674(11) 0.0312(8) 0.0392(8) 0.0062(8) -0.0048(8) -0.0010(6)
O2W 0.1101(19) 0.0616(13) 0.0589(11) 0.0203(12) -0.0243(12) -0.0058(10)
O3W 0.0932(16) 0.0623(13) 0.0619(12) -0.0090(11) 0.0157(11) -0.0265(10)
O11 0.0313(7) 0.0305(7) 0.0208(6) -0.0049(6) 0.0012(5) 0.0026(5)
O12 0.0374(8) 0.0300(8) 0.0504(9) 0.0007(6) 0.0111(7) 0.0147(6)
O13 0.0273(7) 0.0302(7) 0.0353(7) 0.0059(6) 0.0013(6) -0.0041(6)
O14 0.0295(8) 0.0497(9) 0.0463(8) 0.0147(7) 0.0061(6) 0.0175(7)
O15 0.0237(7) 0.0264(7) 0.0296(6) 0.0010(5) 0.0036(5) 0.0027(5)
O16 0.0262(7) 0.0363(8) 0.0438(8) 0.0003(6) 0.0101(6) -0.0106(6)
O17 0.0346(8) 0.0293(7) 0.0212(6) -0.0040(6) -0.0033(5) -0.0044(5)
O18 0.0445(9) 0.0340(8) 0.0524(9) -0.0019(7) -0.0103(7) -0.0210(7)
O22 0.0394(9) 0.0310(8) 0.0577(9) -0.0060(7) -0.0079(7) -0.0134(7)
O21 0.0317(7) 0.0294(7) 0.0227(6) -0.0084(6) -0.0033(5) -0.0011(5)
O23 0.0262(7) 0.0285(7) 0.0355(7) 0.0037(6) 0.0020(5) 0.0060(5)
O24 0.0335(8) 0.0462(9) 0.0395(8) 0.0138(7) 0.0002(6) -0.0069(7)
O25 0.0252(7) 0.0289(7) 0.0302(6) 0.0034(5) -0.0015(5) -0.0024(5)
O26 0.0270(8) 0.0426(8) 0.0440(8) 0.0072(6) -0.0017(6) 0.0146(7)
O27 0.0304(7) 0.0235(6) 0.0200(6) -0.0063(5) 0.0022(5) 0.0001(5)
O28 0.0299(7) 0.0235(7) 0.0449(8) -0.0013(6) 0.0029(6) 0.0097(6)
C11 0.0208(9) 0.0235(9) 0.0334(9) 0.0048(7) 0.0020(7) 0.0063(7)
C12 0.0401(12) 0.0207(9) 0.0366(10) -0.0034(8) -0.0070(8) -0.0013(7)
C13 0.0212(9) 0.0373(10) 0.0250(8) -0.0026(8) -0.0036(7) 0.0061(7)
C14 0.0231(9) 0.0332(10) 0.0289(9) 0.0039(8) 0.0061(7) 0.0114(7)
C15 0.0233(9) 0.0263(9) 0.0235(8) -0.0037(7) -0.0017(7) -0.0068(7)
C16 0.0289(10) 0.0327(10) 0.0264(9) -0.0046(8) 0.0045(7) 0.0023(7)
C17 0.0500(13) 0.0216(10) 0.0361(10) -0.0034(9) 0.0021(9) 0.0001(8)
C18 0.0250(10) 0.0276(10) 0.0352(10) 0.0006(8) -0.0019(8) -0.0094(8)
C21 0.0225(9) 0.0241(9) 0.0380(10) 0.0005(7) -0.0026(8) -0.0033(8)
C22 0.0373(12) 0.0243(10) 0.0384(11) -0.0027(8) 0.0078(9) 0.0064(8)
C23 0.0222(9) 0.0361(11) 0.0259(9) -0.0015(8) 0.0028(7) 0.0008(7)
C24 0.0244(10) 0.0335(10) 0.0253(9) 0.0018(8) -0.0037(7) -0.0051(7)
C25 0.0226(9) 0.0347(10) 0.0241(8) -0.0009(8) 0.0017(7) 0.0102(7)
C26 0.0247(10) 0.0371(11) 0.0222(8) -0.0057(8) -0.0050(7) 0.0026(7)
C27 0.0422(12) 0.0211(9) 0.0340(10) -0.0019(8) -0.0067(8) -0.0058(8)
C28 0.0185(9) 0.0200(9) 0.0321(9) 0.0035(7) -0.0011(7) 0.0012(7)

loop_
_atom_type_symbol
_atom_type_description
_atom_type_scat_dispersion_real
_atom_type_scat_dispersion_imag
_atom_type_scat_source
C C 0.0033 0.0016 'International Tables Vol C Tables 4.2.6.8 and 6.1.1.4'
H H 0.0000 0.0000 'International Tables Vol C Tables 4.2.6.8 and 6.1.1.4'
Cr Cr 0.3209 0.6236 'International Tables Vol C Tables 4.2.6.8 and 6.1.1.4'
N N 0.0061 0.0033 'International Tables Vol C Tables 4.2.6.8 and 6.1.1.4'
O O 0.0106 0.0060 'International Tables Vol C Tables 4.2.6.8 and 6.1.1.4'
Na Na 0.0362 0.0249 'International Tables Vol C Tables 4.2.6.8 and 6.1.1.4'

loop_
_geom_angle_atom_site_label_1
_geom_angle_atom_site_label_2
_geom_angle_atom_site_label_3
_geom_angle_site_symmetry_1
_geom_angle_site_symmetry_3
_geom_angle
O13 Cr1 O11 . . 94.78(6)
O13 Cr1 O15 . . 172.18(5)
O11 Cr1 O15 . . 91.15(5)
O13 Cr1 O17 . . 90.57(6)
O11 Cr1 O17 . . 91.82(5)
O15 Cr1 O17 . . 94.34(6)
O13 Cr1 N11 . . 82.89(6)
O11 Cr1 N11 . . 82.94(6)
O15 Cr1 N11 . . 92.80(6)
O17 Cr1 N11 . . 171.23(6)
O13 Cr1 N12 . . 91.57(6)
O11 Cr1 N12 . . 171.33(6)
O15 Cr1 N12 . . 83.08(6)
O17 Cr1 N12 . . 82.20(5)
N11 Cr1 N12 . . 103.74(6)
O27 Cr2 O25 . . 94.38(5)
O27 Cr2 O23 . . 89.07(5)
O25 Cr2 O23 . . 173.57(5)
O27 Cr2 O21 . . 92.24(5)
O25 Cr2 O21 . . 88.90(6)
O23 Cr2 O21 . . 96.39(6)
O27 Cr2 N21 . . 169.88(6)
O25 Cr2 N21 . . 94.37(6)
O23 Cr2 N21 . . 82.72(6)
O21 Cr2 N21 . . 82.85(6)
O27 Cr2 N22 . . 83.19(6)
O25 Cr2 N22 . . 83.09(6)
O23 Cr2 N22 . . 91.95(6)
O21 Cr2 N22 . . 170.43(6)
N21 Cr2 N22 . . 102.92(6)
O12 Na1 O18 . 2_646 102.36(6)
O12 Na1 O14 . 4_576 97.20(6)
O18 Na1 O14 2_646 4_576 95.74(6)
O12 Na1 O26 . . 85.35(5)
O18 Na1 O26 2_646 . 171.82(6)
O14 Na1 O26 4_576 . 85.89(6)
O12 Na1 O1W . . 98.47(6)
O18 Na1 O1W 2_646 . 80.97(6)
O14 Na1 O1W 4_576 . 164.32(6)
O26 Na1 O1W . . 95.30(6)
O12 Na1 O28 . 4_576 176.76(6)
O18 Na1 O28 2_646 4_576 80.85(6)
O14 Na1 O28 4_576 4_576 82.84(5)
O26 Na1 O28 . 4_576 91.43(5)
O1W Na1 O28 . 4_576 81.50(6)
O28 Na2 O16 2_645 . 158.19(6)
O28 Na2 O22 2_645 1_655 81.91(5)
O16 Na2 O22 . 1_655 92.43(5)
O28 Na2 O24 2_645 4_675 115.86(6)
O16 Na2 O24 . 4_675 85.20(6)
O22 Na2 O24 1_655 4_675 91.54(6)
O28 Na2 O18 2_645 4_575 81.40(5)
O16 Na2 O18 . 4_575 105.51(6)
O22 Na2 O18 1_655 4_575 162.06(6)
O24 Na2 O18 4_675 4_575 89.81(5)
O28 Na2 O1W 2_645 3_666 80.46(5)
O16 Na2 O1W . 3_666 81.06(5)
O22 Na2 O1W 1_655 3_666 106.69(6)
O24 Na2 O1W 4_675 3_666 157.51(6)
O18 Na2 O1W 4_575 3_666 76.94(6)
C13 N11 C12 . . 113.61(15)
C13 N11 Cr1 . . 109.01(11)
C12 N11 Cr1 . . 106.56(11)
C13 N11 H11 . . 109.2
C12 N11 H11 . . 109.2
Cr1 N11 H11 . . 109.2
C17 N12 C16 . . 114.44(15)
C17 N12 Cr1 . . 105.69(11)
C16 N12 Cr1 . . 109.10(11)
C17 N12 H12 . . 109.2
C16 N12 H12 . . 109.2
Cr1 N12 H12 . . 109.2
C22 N21 C23 . . 113.88(15)
C22 N21 Cr2 . . 104.98(10)
C23 N21 Cr2 . . 109.75(11)
C22 N21 H21 . . 109.4
C23 N21 H21 . . 109.4
Cr2 N21 H21 . . 109.4
C27 N22 C26 . . 114.29(15)
C27 N22 Cr2 . . 105.98(11)
C26 N22 Cr2 . . 109.08(11)
C27 N22 H22 . . 109.1
C26 N22 H22 . . 109.1
Cr2 N22 H22 . . 109.1
Na1 O1W Na2 . 3_666 80.94(5)
Na1 O1W H11W . . 108.79
Na2 O1W H11W 3_666 . 130.38
Na1 O1W H21W . . 123.16
Na2 O1W H21W 3_666 . 85.24
H11W O1W H21W . . 121.62
H12W O2W H22W . . 104.1
H13W O3W H23W . . 104.3
C11 O11 Cr1 . . 118.08(11)
C11 O12 Na1 . . 123.91(13)
C14 O13 Cr1 . . 118.27(12)
C14 O14 Na1 . 4_575 121.16(12)
C15 O15 Cr1 . . 118.17(12)
C15 O16 Na2 . . 124.05(12)
C18 O17 Cr1 . . 116.79(11)
C18 O18 Na1 . 2_656 160.26(14)
C18 O18 Na2 . 4_576 114.81(13)
Na1 O18 Na2 2_656 4_576 84.24(5)
C21 O22 Na2 . 1_455 117.12(13)
C21 O21 Cr2 . . 115.94(11)
C24 O23 Cr2 . . 118.79(12)
C24 O24 Na2 . 4_476 127.55(13)
C25 O25 Cr2 . . 118.34(12)
C25 O26 Na1 . . 128.76(12)
C28 O27 Cr2 . . 116.60(11)
C28 O28 Na2 . 2_655 139.16(13)
C28 O28 Na1 . 4_575 117.65(12)
Na2 O28 Na1 2_655 4_575 85.73(5)
O12 C11 O11 . . 122.88(18)
O12 C11 C12 . . 121.71(18)
O11 C11 C12 . . 115.34(15)
N11 C12 C11 . . 111.44(15)
N11 C12 H12A . . 109.3
C11 C12 H12A . . 109.3
N11 C12 H12B . . 109.3
C11 C12 H12B . . 109.3
H12A C12 H12B . . 108.0
N11 C13 C14 . . 112.23(15)
N11 C13 H13A . . 109.2
C14 C13 H13A . . 109.2
N11 C13 H13B . . 109.2
C14 C13 H13B . . 109.2
H13A C13 H13B . . 107.9
O14 C14 O13 . . 124.41(19)
O14 C14 C13 . . 119.18(18)
O13 C14 C13 . . 116.41(16)
O16 C15 O15 . . 123.48(17)
O16 C15 C16 . . 119.92(16)
O15 C15 C16 . . 116.60(15)
N12 C16 C15 . . 112.92(14)
N12 C16 H16A . . 109.0
C15 C16 H16A . . 109.0
N12 C16 H16B . . 109.0
C15 C16 H16B . . 109.0
H16A C16 H16B . . 107.8
N12 C17 C18 . . 110.84(15)
N12 C17 H17A . . 109.5
C18 C17 H17A . . 109.5
N12 C17 H17B . . 109.5
C18 C17 H17B . . 109.5
H17A C17 H17B . . 108.1
O18 C18 O17 . . 123.91(19)
O18 C18 C17 . . 120.38(18)
O17 C18 C17 . . 115.67(16)
O22 C21 O21 . . 124.13(18)
O22 C21 C22 . . 119.96(18)
O21 C21 C22 . . 115.87(16)
N21 C22 C21 . . 110.89(15)
N21 C22 H22A . . 109.5
C21 C22 H22A . . 109.5
N21 C22 H22B . . 109.5
C21 C22 H22B . . 109.5
H22A C22 H22B . . 108.1
N21 C23 C24 . . 112.33(14)
N21 C23 H23A . . 109.1
C24 C23 H23A . . 109.1
N21 C23 H23B . . 109.1
C24 C23 H23B . . 109.1
H23A C23 H23B . . 107.9
O24 C24 O23 . . 123.23(19)
O24 C24 C23 . . 120.69(17)
O23 C24 C23 . . 116.06(16)
O26 C25 O25 . . 123.62(19)
O26 C25 C26 . . 120.15(18)
O25 C25 C26 . . 116.24(16)
N22 C26 C25 . . 112.53(14)
N22 C26 H26A . . 109.1
C25 C26 H26A . . 109.1
N22 C26 H26B . . 109.1
C25 C26 H26B . . 109.1
H26A C26 H26B . . 107.8
N22 C27 C28 . . 112.16(14)
N22 C27 H27A . . 109.2
C28 C27 H27A . . 109.2
N22 C27 H27B . . 109.2
C28 C27 H27B . . 109.2
H27A C27 H27B . . 107.9
O28 C28 O27 . . 123.24(17)
O28 C28 C27 . . 120.48(17)
O27 C28 C27 . . 116.22(15)

loop_
_geom_bond_atom_site_label_1
_geom_bond_atom_site_label_2
_geom_bond_site_symmetry_2
_geom_bond_distance
_geom_bond_publ_flag
Cr1 O13 . 1.9443(13) y
Cr1 O11 . 1.9442(12) y
Cr1 O15 . 1.9585(13) y
Cr1 O17 . 1.9603(12) y
Cr1 N11 . 2.0758(15) y
Cr1 N12 . 2.0757(14) y
Cr2 O27 . 1.9468(12) y
Cr2 O25 . 1.9528(13) y
Cr2 O23 . 1.9550(13) y
Cr2 O21 . 1.9593(13) y
Cr2 N21 . 2.0686(14) y
Cr2 N22 . 2.0715(15) y
Na1 O12 . 2.3437(16) y
Na1 O18 2_646 2.3704(15) y
Na1 O14 4_576 2.3818(16) y
Na1 O26 . 2.4017(15) y
Na1 O1W . 2.4131(17) y
Na1 O28 4_576 2.4179(15) y
Na2 O28 2_645 2.3221(15) y
Na2 O16 . 2.3589(15) y
Na2 O22 1_655 2.3659(17) y
Na2 O24 4_675 2.3879(15) y
Na2 O18 4_575 2.4376(17) y
Na2 O1W 3_666 2.5531(18) y
N11 C13 . 1.481(2) ?
N11 C12 . 1.490(2) ?
N11 H11 . 0.91 ?
N12 C17 . 1.479(2) ?
N12 C16 . 1.486(2) ?
N12 H12 . 0.91 ?
N21 C22 . 1.478(2) ?
N21 C23 . 1.493(2) ?
N21 H21 . 0.91 ?
N22 C27 . 1.483(2) ?
N22 C26 . 1.489(2) ?
N22 H22 . 0.91 ?
O1W H11W . 0.972 ?
O1W H21W . 0.859 ?
O2W H12W . 0.865 ?
O2W H22W . 0.919 ?
O3W H13W . 0.866 ?
O3W H23W . 0.873 ?
O11 C11 . 1.291(2) ?
O12 C11 . 1.221(2) ?
O13 C14 . 1.290(2) ?
O14 C14 . 1.223(2) ?
O15 C15 . 1.297(2) ?
O16 C15 . 1.223(2) ?
O17 C18 . 1.288(2) ?
O18 C18 . 1.224(2) ?
O22 C21 . 1.223(2) ?
O21 C21 . 1.289(2) ?
O23 C24 . 1.299(2) ?
O24 C24 . 1.223(2) ?
O25 C25 . 1.301(2) ?
O26 C25 . 1.223(2) ?
O27 C28 . 1.290(2) ?
O28 C28 . 1.224(2) ?
C11 C12 . 1.516(3) ?
C12 H12A . 0.97 ?
C12 H12B . 0.97 ?
C13 C14 . 1.520(3) ?
C13 H13A . 0.97 ?
C13 H13B . 0.97 ?
C15 C16 . 1.509(3) ?
C16 H16A . 0.97 ?
C16 H16B . 0.97 ?
C17 C18 . 1.522(3) ?
C17 H17A . 0.97 ?
C17 H17B . 0.97 ?
C21 C22 . 1.518(3) ?
C22 H22A . 0.97 ?
C22 H22B . 0.97 ?
C23 C24 . 1.510(3) ?
C23 H23A . 0.97 ?
C23 H23B . 0.97 ?
C25 C26 . 1.513(3) ?
C26 H26A . 0.97 ?
C26 H26B . 0.97 ?
C27 C28 . 1.515(3) ?
C27 H27A . 0.97 ?
C27 H27B . 0.97 ?

loop_
_geom_hbond_atom_site_label_D
_geom_hbond_atom_site_label_H
_geom_hbond_atom_site_label_A
_geom_hbond_site_symmetry_A
_geom_hbond_distance_DH
_geom_hbond_distance_HA
_geom_hbond_distance_DA
_geom_hbond_angle_DHA
_geom_hbond_publ_flag
N11 H11 O17 4_575 0.91 2.18 3.0799(18) 173 y
N12 H12 O11 4_575 0.91 2.08 2.9174(18) 152 y
N21 H21 O27 4_576 0.91 2.10 2.9958(19) 169 y
N22 H22 O21 4_576 0.91 2.32 3.1809(19) 157 y
O1W H11W O2W . 0.97 1.83 2.799(2) 177 y
O1w H21w O15 3_666 0.86 2.04 2.895(2) 174 y
O2w H12w O25 . 0.86 2.13 2.975(2) 167 y
O2w H22w O3w . 0.92 1.98 2.847(3) 158 y
O3w H13w O23 2_545 0.87 2.22 2.896(2) 135 y
O3w H23w O22 . 0.87 1.99 2.807(3) 155 y
